data_4510822
loop_
_publ_author_name
'Sl\'adkov\'a, Veronika'
'Cibulkov\'a, Jana'
'Eigner, V\'aclav'
'\<Sturc, Anton\'in'
'Kratochv\'il, Bohumil'
'Rohl\'i\<cek, Jan'

_publ_section_title
;
 Application and Comparison of Cocrystallization Techniques on Trospium
 Chloride Cocrystals
;
_journal_issue 6
_journal_name_full 'Crystal Growth &amp; Design'
_journal_page_first 2931
_journal_paper_doi 10.1021/cg500226z
_journal_volume 14
_journal_year 2014
_chemical_formula_moiety '2(C25 H30 N O3), C2 H2 O4, 2Cl'
_chemical_formula_sum 'C52 H62 Cl2 N2 O10'
_chemical_formula_weight 945.98
_space_group_IT_number 15
_symmetry_cell_setting monoclinic
_symmetry_space_group_name_Hall '-C 2yc'
_symmetry_space_group_name_H-M 'C 1 2/c 1'
_atom_sites_solution_hydrogens difmap
_atom_sites_solution_primary direct
_cell_angle_alpha 90
_cell_angle_beta 99.7909(14)
_cell_angle_gamma 90
_cell_formula_units_Z 4
_cell_length_a 43.4462(7)
_cell_length_b 6.61949(10)
_cell_length_c 16.5083(2)
_cell_measurement_reflns_used 16642
_cell_measurement_temperature 190
_cell_measurement_theta_max 77
_cell_measurement_theta_min 5
_cell_volume 4678.50(12)
_computing_cell_refinement 'CrysAlis, (Oxford Diffraction, 2002)'
_computing_data_collection 'Xcalibur, (Oxford Diffraction, 2002)'
_computing_data_reduction 'XRED (Stoe & Cie 1996)'
_computing_molecular_graphics 'CAMERON (Watkin et al., 1996)'
_computing_publication_material 'CRYSTALS (Betteridge et al., 2003)'
_computing_structure_refinement 'CRYSTALS (Betteridge et al., 2003)'
_computing_structure_solution 'SIR92 (Altomare et al., 1994)'
_diffrn_ambient_pressure 101
_diffrn_ambient_temperature 190
_diffrn_measured_fraction_theta_full 0.997
_diffrn_measured_fraction_theta_max 0.992
_diffrn_measurement_device Area
_diffrn_measurement_device_type 'Oxford Diffraction XCALIBUR'
_diffrn_measurement_method '\f & \w scans'
_diffrn_radiation_monochromator graphite
_diffrn_radiation_type 'Cu K\a'
_diffrn_radiation_wavelength 1.54184
_diffrn_reflns_av_R_equivalents 0.028
_diffrn_reflns_limit_h_max 54
_diffrn_reflns_limit_h_min -54
_diffrn_reflns_limit_k_max 8
_diffrn_reflns_limit_k_min -8
_diffrn_reflns_limit_l_max 20
_diffrn_reflns_limit_l_min -14
_diffrn_reflns_number 30810
_diffrn_reflns_theta_full 75.704
_diffrn_reflns_theta_max 77.249
_diffrn_reflns_theta_min 5.439
_diffrn_standards_number 0
_exptl_absorpt_coefficient_mu 1.760
_exptl_absorpt_correction_T_max 0.85
_exptl_absorpt_correction_T_min 0.59
_exptl_absorpt_correction_type analytical
_exptl_absorpt_process_details
; 
 Analytical Absorption (De Meulenaer & Tompa, 1965) 
;
_exptl_crystal_colour colourless
_exptl_crystal_density_diffrn 1.343
_exptl_crystal_density_method 'not measured'
_exptl_crystal_description plane
_exptl_crystal_F_000 2008
_exptl_crystal_size_max 0.533
_exptl_crystal_size_mid 0.407
_exptl_crystal_size_min 0.090
_refine_diff_density_max 0.26
_refine_diff_density_min -0.29
_refine_ls_extinction_method None
_refine_ls_goodness_of_fit_ref 0.9214
_refine_ls_hydrogen_treatment constr
_refine_ls_matrix_type full
_refine_ls_number_parameters 298
_refine_ls_number_reflns 4939
_refine_ls_number_restraints 0
_refine_ls_R_factor_all 0.0428
_refine_ls_R_factor_gt 0.0403
_refine_ls_shift/su_max 0.0014079
_refine_ls_shift/su_mean 0.0000612
_refine_ls_structure_factor_coef Fsqd
_refine_ls_weighting_details
;
 Method= Modified Sheldrick 
 w=1/[\s^2^(F^2^) + ( 0.10P)^2^ + 1.58P] 
 ,where P=(max(Fo^2^,0) + 2Fc^2^)/3 
;
_refine_ls_weighting_scheme calc
_refine_ls_wR_factor_all 0.1221
_refine_ls_wR_factor_gt 0.1174
_refine_ls_wR_factor_ref 0.1221
_reflns_limit_h_max 53
_reflns_limit_h_min -54
_reflns_limit_k_max 8
_reflns_limit_k_min 0
_reflns_limit_l_max 20
_reflns_limit_l_min 0
_reflns_number_gt 4512
_reflns_number_total 4939
_reflns_threshold_expression I>2.0\s(I)
_oxford_diffrn_Wilson_B_factor 3.36
_oxford_diffrn_Wilson_scale 0.07
_oxford_refine_ls_r_factor_ref 0.0428
_oxford_refine_ls_scale 2.22(2)
_oxford_reflns_number_all 4939
_oxford_reflns_threshold_expression_ref I>-10.0\s(I)
_cod_data_source_file cg500226z_si_001.cif
_cod_data_source_block VS_TCl_Stav
_cod_depositor_comments 'Adding full bibliography for 4510821--4510824.cif.'
_cod_original_cell_volume 4678.51(12)
_cod_original_sg_symbol_H-M 'C 2/c'
_cod_database_code 4510822

loop_
_symmetry_equiv_pos_as_xyz
x,y,z
-x,-y,-z
x+1/2,y+1/2,z
-x+1/2,-y+1/2,-z
x,-y,z+1/2
-x,y,-z+1/2
x+1/2,-y+1/2,z+1/2
-x+1/2,y+1/2,-z+1/2

loop_
_atom_site_label
_atom_site_type_symbol
_atom_site_fract_x
_atom_site_fract_y
_atom_site_fract_z
_atom_site_U_iso_or_equiv
_atom_site_occupancy
_atom_site_adp_type
_atom_site_refinement_flags_posn
C1 C 0.36059(3) 0.56260(19) 0.30403(7) 0.0325 1.0000 Uani .
C2 C 0.33771(3) 0.74200(18) 0.30214(7) 0.0314 1.0000 Uani .
C3 C 0.32806(2) 0.77043(18) 0.38669(7) 0.0320 1.0000 Uani .
C4 C 0.31219(3) 0.6173(2) 0.42041(7) 0.0383 1.0000 Uani .
C5 C 0.30226(3) 0.6438(2) 0.49528(8) 0.0432 1.0000 Uani .
C6 C 0.30809(3) 0.8241(2) 0.53701(8) 0.0445 1.0000 Uani .
C7 C 0.32372(3) 0.9779(2) 0.50429(8) 0.0427 1.0000 Uani .
C8 C 0.33376(3) 0.9517(2) 0.42902(7) 0.0372 1.0000 Uani .
C9 C 0.30832(3) 0.6935(2) 0.23921(7) 0.0352 1.0000 Uani .
C10 C 0.29677(4) 0.4982(2) 0.22601(9) 0.0465 1.0000 Uani .
C11 C 0.26842(4) 0.4654(3) 0.17387(10) 0.0573 1.0000 Uani .
C12 C 0.25200(3) 0.6254(4) 0.13376(9) 0.0616 1.0000 Uani .
C13 C 0.26368(4) 0.8172(3) 0.14627(10) 0.0625 1.0000 Uani .
C14 C 0.29158(3) 0.8530(3) 0.19954(9) 0.0480 1.0000 Uani .
C15 C 0.40095(3) 0.4277(2) 0.23754(7) 0.0370 1.0000 Uani .
C16 C 0.43013(3) 0.5352(2) 0.22047(8) 0.0402 1.0000 Uani .
C17 C 0.42768(3) 0.60570(19) 0.13141(7) 0.0361 1.0000 Uani .
C18 C 0.39891(3) 0.73860(19) 0.10280(8) 0.0408 1.0000 Uani .
C19 C 0.37252(3) 0.5894(2) 0.06856(8) 0.0384 1.0000 Uani .
C20 C 0.38732(3) 0.38007(18) 0.08168(7) 0.0336 1.0000 Uani .
C21 C 0.38660(3) 0.29143(18) 0.16684(8) 0.0371 1.0000 Uani .
C22 C 0.44320(3) 0.2491(2) 0.08939(8) 0.0391 1.0000 Uani .
C23 C 0.47194(3) 0.3187(3) 0.05592(10) 0.0529 1.0000 Uani .
C24 C 0.45954(4) 0.4667(3) -0.01305(10) 0.0503 1.0000 Uani .
C25 C 0.42454(3) 0.4815(2) -0.01337(8) 0.0405 1.0000 Uani .
C30 C 0.49141(3) 0.9202(2) 0.28692(8) 0.0431 1.0000 Uani .
O31 O 0.46568(3) 1.02366(18) 0.27326(7) 0.0545 1.0000 Uani .
O32 O 0.50081(3) 0.8260(3) 0.34764(9) 0.0846 1.0000 Uani .
O1 O 0.37880(2) 0.58812(14) 0.24799(5) 0.0402 1.0000 Uani .
O2 O 0.36138(3) 0.41763(17) 0.34808(6) 0.0508 1.0000 Uani .
O3 O 0.35093(2) 0.91972(13) 0.27513(5) 0.0369 1.0000 Uani .
N1 N 0.42092(2) 0.42465(15) 0.07383(6) 0.0312 1.0000 Uani .
Cl1 Cl 0.419721(7) 0.99657(5) 0.382930(19) 0.0437 1.0000 Uani .
H41 H 0.3072 0.4944 0.3923 0.0476 1.0000 Uiso R
H51 H 0.2918 0.5385 0.5187 0.0535 1.0000 Uiso R
H61 H 0.3015 0.8466 0.5880 0.0536 1.0000 Uiso R
H71 H 0.3277 1.0958 0.5344 0.0525 1.0000 Uiso R
H81 H 0.3443 1.0530 0.4058 0.0444 1.0000 Uiso R
H101 H 0.3078 0.3871 0.2524 0.0559 1.0000 Uiso R
H111 H 0.2601 0.3369 0.1649 0.0694 1.0000 Uiso R
H121 H 0.2331 0.6015 0.0981 0.0740 1.0000 Uiso R
H131 H 0.2527 0.9272 0.1184 0.0761 1.0000 Uiso R
H141 H 0.2989 0.9873 0.2089 0.0570 1.0000 Uiso R
H151 H 0.4055 0.3503 0.2883 0.0442 1.0000 Uiso R
H161 H 0.4481 0.4471 0.2348 0.0486 1.0000 Uiso R
H162 H 0.4334 0.6511 0.2556 0.0480 1.0000 Uiso R
H171 H 0.4473 0.6736 0.1219 0.0444 1.0000 Uiso R
H201 H 0.3785 0.2862 0.0395 0.0402 1.0000 Uiso R
H212 H 0.3971 0.1573 0.1712 0.0462 1.0000 Uiso R
H211 H 0.3649 0.2660 0.1721 0.0456 1.0000 Uiso R
H192 H 0.3656 0.6155 0.0108 0.0445 1.0000 Uiso R
H191 H 0.3547 0.6010 0.0981 0.0467 1.0000 Uiso R
H182 H 0.4022 0.8337 0.0609 0.0499 1.0000 Uiso R
H181 H 0.3939 0.8106 0.1497 0.0494 1.0000 Uiso R
H221 H 0.4475 0.2043 0.1471 0.0452 1.0000 Uiso R
H222 H 0.4329 0.1387 0.0574 0.0465 1.0000 Uiso R
H231 H 0.4867 0.3849 0.0986 0.0622 1.0000 Uiso R
H232 H 0.4820 0.2024 0.0363 0.0642 1.0000 Uiso R
H241 H 0.4691 0.5975 -0.0028 0.0605 1.0000 Uiso R
H242 H 0.4638 0.4164 -0.0672 0.0623 1.0000 Uiso R
H252 H 0.4156 0.6143 -0.0285 0.0465 1.0000 Uiso R
H251 H 0.4135 0.3785 -0.0497 0.0497 1.0000 Uiso R
H31 H 0.3689 0.9429 0.3045 0.0581 1.0000 Uiso R
H311 H 0.4547 1.0102 0.3133 0.0834 1.0000 Uiso R

loop_
_atom_site_aniso_label
_atom_site_aniso_U_11
_atom_site_aniso_U_22
_atom_site_aniso_U_33
_atom_site_aniso_U_23
_atom_site_aniso_U_13
_atom_site_aniso_U_12
C1 0.0316(5) 0.0380(6) 0.0278(5) -0.0016(4) 0.0050(4) -0.0007(4)
C2 0.0304(5) 0.0351(6) 0.0291(5) 0.0010(4) 0.0061(4) 0.0001(4)
C3 0.0278(5) 0.0396(6) 0.0280(5) -0.0009(4) 0.0030(4) 0.0025(4)
C4 0.0382(6) 0.0447(6) 0.0329(6) -0.0033(5) 0.0088(4) -0.0042(5)
C5 0.0414(6) 0.0540(8) 0.0366(6) -0.0003(5) 0.0131(5) -0.0031(6)
C6 0.0412(6) 0.0614(8) 0.0321(5) -0.0061(5) 0.0096(5) 0.0055(6)
C7 0.0409(6) 0.0473(7) 0.0395(6) -0.0122(5) 0.0054(5) 0.0030(5)
C8 0.0342(6) 0.0403(6) 0.0364(6) -0.0028(5) 0.0039(4) 0.0022(5)
C9 0.0304(5) 0.0501(7) 0.0258(5) -0.0021(4) 0.0069(4) -0.0002(5)
C10 0.0421(7) 0.0538(8) 0.0425(7) -0.0119(6) 0.0039(6) -0.0035(5)
C11 0.0432(8) 0.0792(11) 0.0492(8) -0.0244(7) 0.0073(6) -0.0133(7)
C12 0.0322(6) 0.1118(15) 0.0390(7) -0.0111(8) 0.0013(5) -0.0045(8)
C13 0.0383(7) 0.0928(13) 0.0521(8) 0.0149(8) -0.0049(6) 0.0052(8)
C14 0.0374(6) 0.0613(9) 0.0437(7) 0.0101(6) 0.0022(5) 0.0015(6)
C15 0.0387(6) 0.0392(6) 0.0346(5) 0.0025(5) 0.0102(5) 0.0083(5)
C16 0.0333(6) 0.0502(7) 0.0364(6) -0.0099(5) 0.0042(5) -0.0004(5)
C17 0.0350(5) 0.0342(6) 0.0407(6) -0.0076(5) 0.0107(4) -0.0075(4)
C18 0.0491(7) 0.0296(6) 0.0469(6) 0.0004(5) 0.0173(5) 0.0002(5)
C19 0.0359(6) 0.0419(6) 0.0377(6) 0.0043(5) 0.0068(5) 0.0054(5)
C20 0.0297(5) 0.0349(6) 0.0364(5) -0.0044(4) 0.0061(4) -0.0053(4)
C21 0.0380(6) 0.0313(5) 0.0446(6) 0.0018(5) 0.0145(5) -0.0024(4)
C22 0.0386(6) 0.0394(6) 0.0407(6) -0.0003(5) 0.0108(5) 0.0061(5)
C23 0.0390(7) 0.0639(9) 0.0591(8) -0.0010(7) 0.0174(6) 0.0060(6)
C24 0.0481(8) 0.0571(8) 0.0517(8) -0.0011(6) 0.0251(6) -0.0034(6)
C25 0.0462(7) 0.0427(7) 0.0351(6) 0.0014(5) 0.0142(5) -0.0001(5)
C30 0.0317(6) 0.0474(7) 0.0494(7) 0.0055(6) 0.0043(5) 0.0016(5)
O31 0.0467(6) 0.0663(7) 0.0533(6) 0.0186(5) 0.0162(5) 0.0186(5)
O32 0.0547(7) 0.1263(13) 0.0765(8) 0.0491(9) 0.0217(6) 0.0397(8)
O1 0.0454(5) 0.0410(5) 0.0384(4) 0.0037(3) 0.0188(4) 0.0094(4)
O2 0.0566(6) 0.0493(6) 0.0521(5) 0.0176(4) 0.0252(5) 0.0149(5)
O3 0.0350(4) 0.0379(4) 0.0383(4) 0.0052(3) 0.0074(3) -0.0015(3)
N1 0.0308(5) 0.0316(5) 0.0324(4) -0.0022(4) 0.0083(3) -0.0025(4)
Cl1 0.03976(19) 0.0454(2) 0.04609(19) 0.00483(12) 0.00739(13) 0.00472(11)

loop_
_atom_type_symbol
_atom_type_scat_dispersion_real
_atom_type_scat_dispersion_imag
_atom_type_scat_Cromer_Mann_a1
_atom_type_scat_Cromer_Mann_b1
_atom_type_scat_Cromer_Mann_a2
_atom_type_scat_Cromer_Mann_b2
_atom_type_scat_Cromer_Mann_a3
_atom_type_scat_Cromer_Mann_b3
_atom_type_scat_Cromer_Mann_a4
_atom_type_scat_Cromer_Mann_b4
_atom_type_scat_Cromer_Mann_c
_atom_type_scat_source
C 0.0181 0.0091 2.3100 20.8439 1.0200 10.2075 1.5886 0.5687 0.8650 51.6512 0.2156 'International Tables Vol C 4.2.6.8 and 6.1.1.4'
H 0.0000 0.0000 0.4930 10.5109 0.3229 26.1257 0.1402 3.1424 0.0408 57.7998 0.0030 'International Tables Vol C 4.2.6.8 and 6.1.1.4'
N 0.0311 0.0180 12.2126 0.0057 3.1322 9.8933 2.0125 28.9975 1.1663 0.5826 -11.5290 'International Tables Vol C 4.2.6.8 and 6.1.1.4'
O 0.0492 0.0322 3.0485 13.2771 2.2868 5.7011 1.5463 0.3239 0.8670 32.9089 0.2508 'International Tables Vol C 4.2.6.8 and 6.1.1.4'
Cl 0.3639 0.7018 11.4604 0.0104 7.1964 1.1662 6.2556 18.5194 1.6455 47.7784 -9.5574 'International Tables Vol C 4.2.6.8 and 6.1.1.4'

loop_
_geom_angle_atom_site_label_1
_geom_angle_site_symmetry_1
_geom_angle_atom_site_label_2
_geom_angle_atom_site_label_3
_geom_angle
_geom_angle_publ_flag
C2 . C1 O1 110.23(10) yes
C2 . C1 O2 125.33(10) yes
O1 . C1 O2 124.41(11) yes
C1 . C2 C3 110.48(9) yes
C1 . C2 C9 108.10(9) yes
C3 . C2 C9 108.42(9) yes
C1 . C2 O3 110.57(9) yes
C3 . C2 O3 111.90(9) yes
C9 . C2 O3 107.21(9) yes
C2 . C3 C4 120.25(10) yes
C2 . C3 C8 120.67(11) yes
C4 . C3 C8 119.02(11) yes
C3 . C4 C5 120.89(12) yes
C3 . C4 H41 121.2 no
C5 . C4 H41 117.9 no
C4 . C5 C6 119.70(13) yes
C4 . C5 H51 120.9 no
C6 . C5 H51 119.4 no
C5 . C6 C7 120.15(11) yes
C5 . C6 H61 121.5 no
C7 . C6 H61 118.3 no
C6 . C7 C8 120.31(12) yes
C6 . C7 H71 118.1 no
C8 . C7 H71 121.6 no
C7 . C8 C3 119.93(12) yes
C7 . C8 H81 121.9 no
C3 . C8 H81 118.2 no
C2 . C9 C10 122.43(12) yes
C2 . C9 C14 118.07(12) yes
C10 . C9 C14 119.29(12) yes
C9 . C10 C11 119.93(15) yes
C9 . C10 H101 120.8 no
C11 . C10 H101 119.3 no
C10 . C11 C12 120.42(17) yes
C10 . C11 H111 121.4 no
C12 . C11 H111 118.2 no
C11 . C12 C13 119.37(14) yes
C11 . C12 H121 119.8 no
C13 . C12 H121 120.8 no
C12 . C13 C14 120.90(17) yes
C12 . C13 H131 119.8 no
C14 . C13 H131 119.3 no
C13 . C14 C9 120.07(16) yes
C13 . C14 H141 119.7 no
C9 . C14 H141 120.2 no
C16 . C15 C21 112.38(10) yes
C16 . C15 O1 105.55(10) yes
C21 . C15 O1 109.20(10) yes
C16 . C15 H151 110.5 no
C21 . C15 H151 110.2 no
O1 . C15 H151 108.8 no
C15 . C16 C17 113.39(10) yes
C15 . C16 H161 109.6 no
C17 . C16 H161 109.8 no
C15 . C16 H162 107.8 no
C17 . C16 H162 108.5 no
H161 . C16 H162 107.6 no
C16 . C17 C18 112.99(10) yes
C16 . C17 N1 109.50(10) yes
C18 . C17 N1 101.41(9) yes
C16 . C17 H171 111.5 no
C18 . C17 H171 111.5 no
N1 . C17 H171 109.5 no
C17 . C18 C19 105.12(10) yes
C17 . C18 H182 112.5 no
C19 . C18 H182 110.3 no
C17 . C18 H181 108.5 no
C19 . C18 H181 110.8 no
H182 . C18 H181 109.5 no
C18 . C19 C20 105.04(10) yes
C18 . C19 H192 109.6 no
C20 . C19 H192 110.8 no
C18 . C19 H191 111.5 no
C20 . C19 H191 110.3 no
H192 . C19 H191 109.5 no
C19 . C20 C21 113.87(10) yes
C19 . C20 N1 101.50(9) yes
C21 . C20 N1 108.89(9) yes
C19 . C20 H201 112.2 no
C21 . C20 H201 110.5 no
N1 . C20 H201 109.5 no
C20 . C21 C15 114.07(10) yes
C20 . C21 H212 109.1 no
C15 . C21 H212 110.5 no
C20 . C21 H211 108.6 no
C15 . C21 H211 108.0 no
H212 . C21 H211 106.2 no
C23 . C22 N1 104.36(11) yes
C23 . C22 H221 114.2 no
N1 . C22 H221 114.1 no
C23 . C22 H222 111.3 no
N1 . C22 H222 105.4 no
H221 . C22 H222 107.2 no
C22 . C23 C24 104.93(11) yes
C22 . C23 H231 110.8 no
C24 . C23 H231 110.9 no
C22 . C23 H232 109.0 no
C24 . C23 H232 112.5 no
H231 . C23 H232 108.8 no
C23 . C24 C25 105.60(11) yes
C23 . C24 H241 111.1 no
C25 . C24 H241 110.0 no
C23 . C24 H242 110.9 no
C25 . C24 H242 110.8 no
H241 . C24 H242 108.4 no
C24 . C25 N1 104.17(11) yes
C24 . C25 H252 114.4 no
N1 . C25 H252 111.4 no
C24 . C25 H251 110.0 no
N1 . C25 H251 106.7 no
H252 . C25 H251 109.8 no
C30 6_655 C30 O31 112.53(13) yes
C30 6_655 C30 O32 121.65(13) yes
O31 . C30 O32 125.74(14) yes
C30 . O31 H311 112.1 no
C15 . O1 C1 118.18(10) yes
C2 . O3 H31 110.4 no
C17 . N1 C25 110.78(9) yes
C17 . N1 C20 100.70(8) yes
C25 . N1 C20 112.64(9) yes
C17 . N1 C22 116.71(9) yes
C25 . N1 C22 100.67(9) yes
C20 . N1 C22 115.81(9) yes

loop_
_geom_bond_atom_site_label_1
_geom_bond_atom_site_label_2
_geom_bond_site_symmetry_2
_geom_bond_distance
_geom_bond_publ_flag
C1 C2 . 1.5454(16) yes
C1 O1 . 1.3264(14) yes
C1 O2 . 1.2010(16) yes
C2 C3 . 1.5357(14) yes
C2 C9 . 1.5371(15) yes
C2 O3 . 1.4141(14) yes
C3 C4 . 1.3941(17) yes
C3 C8 . 1.3896(17) yes
C4 C5 . 1.3880(17) yes
C4 H41 . 0.943 no
C5 C6 . 1.380(2) yes
C5 H51 . 0.950 no
C6 C7 . 1.383(2) yes
C6 H61 . 0.945 no
C7 C8 . 1.3960(18) yes
C7 H71 . 0.926 no
C8 H81 . 0.931 no
C9 C10 . 1.3905(19) yes
C9 C14 . 1.3818(19) yes
C10 C11 . 1.394(2) yes
C10 H101 . 0.943 no
C11 C12 . 1.381(3) yes
C11 H111 . 0.926 no
C12 C13 . 1.370(3) yes
C12 H121 . 0.939 no
C13 C14 . 1.391(2) yes
C13 H131 . 0.946 no
C14 H141 . 0.948 no
C15 C16 . 1.5212(18) yes
C15 C21 . 1.5223(18) yes
C15 O1 . 1.4627(14) yes
C15 H151 . 0.974 no
C16 C17 . 1.5288(18) yes
C16 H161 . 0.971 no
C16 H162 . 0.958 no
C17 C18 . 1.5356(18) yes
C17 N1 . 1.5268(14) yes
C17 H171 . 1.001 no
C18 C19 . 1.5455(18) yes
C18 H182 . 0.964 no
C18 H181 . 0.965 no
C19 C20 . 1.5277(17) yes
C19 H192 . 0.966 no
C19 H191 . 0.985 no
C20 C21 . 1.5286(16) yes
C20 N1 . 1.5162(14) yes
C20 H201 . 0.962 no
C21 H212 . 0.996 no
C21 H211 . 0.976 no
C22 C23 . 1.5204(19) yes
C22 N1 . 1.5065(15) yes
C22 H221 . 0.984 no
C22 H222 . 0.965 no
C23 C24 . 1.529(2) yes
C23 H231 . 0.974 no
C23 H232 . 0.967 no
C24 C25 . 1.523(2) yes
C24 H241 . 0.962 no
C24 H242 . 1.001 no
C25 N1 . 1.5219(15) yes
C25 H252 . 0.976 no
C25 H251 . 0.978 no
C30 C30 6_655 1.534(3) yes
C30 O31 . 1.2977(17) yes
C30 O32 . 1.1920(19) yes
O31 H311 . 0.883 no
O3 H31 . 0.858 no

loop_
_geom_hbond_atom_site_label_D
_geom_hbond_atom_site_label_H
_geom_hbond_atom_site_label_A
_geom_hbond_site_symmetry_A
_geom_hbond_angle_DHA
_geom_hbond_distance_DH
_geom_hbond_distance_HA
_geom_hbond_distance_DA
_geom_hbond_publ_flag
C10 H101 O2 . 124 0.943 2.590 3.2096(19) yes
C17 H171 O32 6_655 159 1.001 2.441 3.3961(19) yes
C22 H221 O31 1_545 165 0.984 2.415 3.3743(19) yes
